data_7127584
loop_
_publ_author_name
'Su, Qian-Qian'
'Yuan, Qiong'
'Wu, Xiao-Fan'
'Chen, Si-Huai'
'Xiang, Jing'
'Jin, Xin-Xin'
'Wang, Li-Xin'
'Wang, Bing-Wu'
'Gao, Song'
'Lau, Tai-Chu'

_publ_section_title
;
 Slow magnetic relaxation in structurally similar mononuclear 8-coordinate
 Fe(II) and Fe(III) compounds.
;
_journal_issue 6
_journal_name_full 'Chemical communications (Cambridge, England)'
_journal_page_first 781
_journal_page_last 784
_journal_paper_doi 10.1039/d0cc07004a
_journal_volume 57
_journal_year 2021
_chemical_formula_sum 'C76 H68 Fe N20 O4 P2'
_chemical_formula_weight 1443.29
_space_group_crystal_system triclinic
_space_group_IT_number 2
_space_group_name_Hall '-P 1'
_space_group_name_H-M_alt 'P -1'
_atom_sites_solution_hydrogens geom
_audit_creation_method SHELXL-2016/6
_audit_update_record
;
2020-10-19 deposited with the CCDC.	2020-12-14 downloaded from the CCDC.
;
_cell_angle_alpha 110.013(2)
_cell_angle_beta 103.982(2)
_cell_angle_gamma 95.7680(10)
_cell_formula_units_Z 2
_cell_length_a 14.0404(4)
_cell_length_b 14.6915(4)
_cell_length_c 19.3746(6)
_cell_measurement_reflns_used 9771
_cell_measurement_temperature 173(2)
_cell_measurement_theta_max 74.50
_cell_measurement_theta_min 2.54
_cell_volume 3569.60(19)
_computing_cell_refinement 'Bruker Saint'
_computing_data_collection 'Bruker Apex3'
_computing_data_reduction 'Bruker Saint'
_computing_structure_refinement 'SHELXL-2016/6 (Sheldrick, 2016)'
_computing_structure_solution 'SHELXT 2014/5 (Sheldrick, 2014)'
_diffrn_ambient_temperature 173(2)
_diffrn_measured_fraction_theta_full 0.983
_diffrn_measured_fraction_theta_max 0.973
_diffrn_measurement_device_type 'Bruker D8 Venture Photon II'
_diffrn_measurement_method 'phi and omega scans'
_diffrn_radiation_type CuK\a
_diffrn_radiation_wavelength 1.54178
_diffrn_reflns_av_R_equivalents 0.0520
_diffrn_reflns_av_unetI/netI 0.0746
_diffrn_reflns_Laue_measured_fraction_full 0.983
_diffrn_reflns_Laue_measured_fraction_max 0.973
_diffrn_reflns_limit_h_max 17
_diffrn_reflns_limit_h_min -15
_diffrn_reflns_limit_k_max 18
_diffrn_reflns_limit_k_min -18
_diffrn_reflns_limit_l_max 24
_diffrn_reflns_limit_l_min -24
_diffrn_reflns_number 32276
_diffrn_reflns_point_group_measured_fraction_full 0.983
_diffrn_reflns_point_group_measured_fraction_max 0.973
_diffrn_reflns_theta_full 67.679
_diffrn_reflns_theta_max 75.010
_diffrn_reflns_theta_min 3.268
_diffrn_source 'micro focus'
_exptl_absorpt_coefficient_mu 2.651
_exptl_absorpt_correction_T_max 0.7538
_exptl_absorpt_correction_T_min 0.5958
_exptl_absorpt_correction_type multi-scan
_exptl_absorpt_process_details
;
 SADABS 2016/2: Krause, L., Herbst-Irmer, R., Sheldrick G.M. & Stalke D.,
 J. Appl. Cryst. 48 (2015) 3-10
;
_exptl_crystal_colour red
_exptl_crystal_density_diffrn 1.343
_exptl_crystal_description block
_exptl_crystal_F_000 1504
_exptl_crystal_size_max 0.58
_exptl_crystal_size_mid 0.14
_exptl_crystal_size_min 0.02
_refine_diff_density_max 0.942
_refine_diff_density_min -0.971
_refine_diff_density_rms 0.129
_refine_ls_extinction_coef 0.0060(7)
_refine_ls_extinction_expression Fc^*^=kFc[1+0.001xFc^2^\l^3^/sin(2\q)]^-1/4^
_refine_ls_extinction_method 'SHELXL-2016/6 (Sheldrick 2016)'
_refine_ls_goodness_of_fit_ref 1.201
_refine_ls_hydrogen_treatment constr
_refine_ls_matrix_type full
_refine_ls_number_parameters 937
_refine_ls_number_reflns 14328
_refine_ls_number_restraints 0
_refine_ls_restrained_S_all 1.201
_refine_ls_R_factor_all 0.1387
_refine_ls_R_factor_gt 0.1127
_refine_ls_shift/su_max 0.001
_refine_ls_shift/su_mean 0.000
_refine_ls_structure_factor_coef Fsqd
_refine_ls_weighting_details 'w=1/[\s^2^(Fo^2^)+(0.2000P)^2^] where P=(Fo^2^+2Fc^2^)/3'
_refine_ls_weighting_scheme calc
_refine_ls_wR_factor_gt 0.3116
_refine_ls_wR_factor_ref 0.3434
_reflns_Friedel_coverage 0.000
_reflns_number_gt 8867
_reflns_number_total 14328
_reflns_threshold_expression 'I > 2\s(I)'
_cod_data_source_file d0cc07004a2.cif
_cod_data_source_block 1_a
_cod_depositor_comments 'Adding full bibliography for 7127584--7127585.cif.'
_cod_original_cell_volume 3569.59(19)
_cod_database_code 7127584
_shelx_shelxl_version_number 2016/6
_shelx_space_group_comment
;
The symmetry employed for this shelxl refinement is uniquely defined
by the following loop, which should always be used as a source of
symmetry information in preference to the above space-group names.
They are only intended as comments.
;

loop_
_space_group_symop_operation_xyz
'x, y, z'
'-x, -y, -z'

loop_
_atom_site_label
_atom_site_type_symbol
_atom_site_fract_x
_atom_site_fract_y
_atom_site_fract_z
_atom_site_U_iso_or_equiv
_atom_site_adp_type
_atom_site_occupancy
_atom_site_site_symmetry_order
_atom_site_calc_flag
_atom_site_refinement_flags_posn
_atom_site_refinement_flags_adp
_atom_site_refinement_flags_occupancy
_atom_site_disorder_assembly
_atom_site_disorder_group
Fe1 Fe 0.75481(6) 0.52565(6) 0.72065(5) 0.0587(3) Uani 1 1 d . . . . .
N1 N 0.8780(3) 0.4627(3) 0.6619(3) 0.0551(10) Uani 1 1 d . . . . .
N2 N 0.9569(3) 0.4210(3) 0.6800(3) 0.0615(11) Uani 1 1 d . . . . .
N3 N 0.9997(3) 0.4024(3) 0.6243(3) 0.0679(12) Uani 1 1 d . . . . .
N4 N 0.9497(3) 0.4297(3) 0.5684(3) 0.0633(11) Uani 1 1 d . . . . .
N5 N 0.7318(3) 0.5368(3) 0.5928(2) 0.0521(9) Uani 1 1 d . . . . .
N6 N 0.6068(3) 0.5902(3) 0.6736(3) 0.0558(10) Uani 1 1 d . . . . .
N7 N 0.5241(5) 0.6137(4) 0.8412(4) 0.0893(18) Uani 1 1 d . . . . .
N8 N 0.5792(7) 0.5922(5) 0.8979(4) 0.107(2) Uani 1 1 d . . . . .
N9 N 0.6596(6) 0.5651(4) 0.8800(3) 0.094(2) Uani 1 1 d . . . . .
N10 N 0.6588(4) 0.5658(4) 0.8106(3) 0.0717(13) Uani 1 1 d . . . . .
N11 N 0.6400(3) 0.3729(4) 0.6500(3) 0.0645(12) Uani 1 1 d . . . . .
N12 N 0.5604(4) 0.3395(5) 0.5869(3) 0.0802(16) Uani 1 1 d . . . . .
N13 N 0.5250(4) 0.2465(6) 0.5728(3) 0.0896(18) Uani 1 1 d . . . . .
N14 N 0.5813(3) 0.2174(4) 0.6271(3) 0.0742(13) Uani 1 1 d . . . . .
N15 N 0.7920(3) 0.3967(3) 0.7738(2) 0.0541(9) Uani 1 1 d . . . . .
N16 N 0.9051(3) 0.5750(3) 0.8348(2) 0.0569(10) Uani 1 1 d . . . . .
N17 N 0.9583(5) 0.8226(4) 0.8364(4) 0.0911(17) Uani 1 1 d . . . . .
N18 N 0.8937(6) 0.8478(4) 0.7874(5) 0.099(2) Uani 1 1 d . . . . .
N19 N 0.8174(5) 0.7731(5) 0.7427(4) 0.0893(17) Uani 1 1 d . . . . .
N20 N 0.8332(4) 0.6947(4) 0.7630(3) 0.0664(11) Uani 1 1 d . . . . .
C1 C 0.8753(4) 0.4657(4) 0.5930(3) 0.0549(11) Uani 1 1 d . . . . .
C2 C 0.7997(3) 0.5088(4) 0.5551(3) 0.0522(10) Uani 1 1 d . . . . .
C3 C 0.7967(4) 0.5201(4) 0.4863(3) 0.0600(12) Uani 1 1 d . . . . .
H3 H 0.846599 0.501449 0.461741 0.072 Uiso 1 1 calc R U . . .
C4 C 0.7201(4) 0.5588(4) 0.4544(3) 0.0642(13) Uani 1 1 d . . . . .
H4 H 0.715914 0.566684 0.407127 0.077 Uiso 1 1 calc R U . . .
C5 C 0.6494(4) 0.5859(4) 0.4926(3) 0.0607(12) Uani 1 1 d . . . . .
H5 H 0.595379 0.611685 0.471238 0.073 Uiso 1 1 calc R U . . .
C6 C 0.6581(4) 0.5751(4) 0.5621(3) 0.0552(11) Uani 1 1 d . . . . .
C7 C 0.5871(4) 0.6039(4) 0.6071(3) 0.0537(11) Uani 1 1 d . . . . .
C8 C 0.5042(4) 0.6440(4) 0.5828(3) 0.0624(13) Uani 1 1 d . . . . .
H8 H 0.492791 0.656332 0.536799 0.075 Uiso 1 1 calc R U . . .
C9 C 0.4400(4) 0.6648(5) 0.6274(4) 0.0702(15) Uani 1 1 d . . . . .
H9 H 0.382562 0.690266 0.611737 0.084 Uiso 1 1 calc R U . . .
C10 C 0.4599(4) 0.6485(4) 0.6948(4) 0.0702(15) Uani 1 1 d . . . . .
H10 H 0.415894 0.661919 0.725712 0.084 Uiso 1 1 calc R U . . .
C11 C 0.5434(4) 0.6130(4) 0.7170(3) 0.0598(12) Uani 1 1 d . . . . .
C12 C 0.5740(5) 0.5969(4) 0.7889(4) 0.0670(14) Uani 1 1 d . . . . .
C13 C 0.6494(4) 0.2972(4) 0.6741(3) 0.0602(12) Uani 1 1 d . . . . .
C14 C 0.7300(4) 0.3078(4) 0.7416(3) 0.0544(11) Uani 1 1 d . . . . .
C15 C 0.7430(4) 0.2321(4) 0.7695(3) 0.0638(13) Uani 1 1 d . . . . .
H15 H 0.697245 0.170291 0.745934 0.077 Uiso 1 1 calc R U . . .
C16 C 0.8243(4) 0.2502(5) 0.8321(3) 0.0657(14) Uani 1 1 d . . . . .
H16 H 0.835518 0.200748 0.852725 0.079 Uiso 1 1 calc R U . . .
C17 C 0.8894(4) 0.3408(4) 0.8649(3) 0.0637(13) Uani 1 1 d . . . . .
H17 H 0.945972 0.353819 0.907889 0.076 Uiso 1 1 calc R U . . .
C18 C 0.8721(4) 0.4123(4) 0.8350(3) 0.0588(12) Uani 1 1 d . . . . .
C19 C 0.9378(4) 0.5119(4) 0.8655(3) 0.0583(12) Uani 1 1 d . . . . .
C20 C 1.0295(4) 0.5371(6) 0.9225(4) 0.0763(17) Uani 1 1 d . . . . .
H20 H 1.051314 0.491160 0.944241 0.092 Uiso 1 1 calc R U . . .
C21 C 1.0879(5) 0.6300(6) 0.9466(4) 0.089(2) Uani 1 1 d . . . . .
H21 H 1.151242 0.648098 0.984385 0.106 Uiso 1 1 calc R U . . .
C22 C 1.0539(5) 0.6956(6) 0.9156(4) 0.0802(19) Uani 1 1 d . . . . .
H22 H 1.092398 0.760446 0.932872 0.096 Uiso 1 1 calc R U . . .
C23 C 0.9617(4) 0.6662(4) 0.8582(3) 0.0647(13) Uani 1 1 d . . . . .
C24 C 0.9196(5) 0.7287(4) 0.8205(4) 0.0693(15) Uani 1 1 d . . . . .
P1 P 0.21026(9) 0.11444(10) 0.61113(8) 0.0545(3) Uani 1 1 d . . . . .
C25 C 0.1732(4) 0.1600(4) 0.5365(3) 0.0563(11) Uani 1 1 d . . . . .
C26 C 0.0904(4) 0.2055(4) 0.5289(3) 0.0591(12) Uani 1 1 d . . . . .
H26 H 0.051202 0.211939 0.563376 0.071 Uiso 1 1 calc R U . . .
C27 C 0.0662(4) 0.2412(4) 0.4700(3) 0.0659(14) Uani 1 1 d . . . . .
H27 H 0.010920 0.273285 0.465140 0.079 Uiso 1 1 calc R U . . .
C28 C 0.1208(5) 0.2306(4) 0.4192(4) 0.0687(14) Uani 1 1 d . . . . .
H28 H 0.101881 0.253015 0.378270 0.082 Uiso 1 1 calc R U . . .
C29 C 0.2042(5) 0.1869(5) 0.4273(4) 0.0712(15) Uani 1 1 d . . . . .
H29 H 0.243448 0.181420 0.392929 0.085 Uiso 1 1 calc R U . . .
C30 C 0.2296(4) 0.1519(5) 0.4852(4) 0.0687(14) Uani 1 1 d . . . . .
H30 H 0.286292 0.121712 0.490290 0.082 Uiso 1 1 calc R U . . .
C31 C 0.2358(4) -0.0049(4) 0.5674(3) 0.0568(11) Uani 1 1 d . . . . .
C32 C 0.1640(4) -0.0748(4) 0.5016(3) 0.0626(13) Uani 1 1 d . . . . .
H32 H 0.102836 -0.057734 0.481261 0.075 Uiso 1 1 calc R U . . .
C33 C 0.1810(4) -0.1683(4) 0.4657(4) 0.0675(14) Uani 1 1 d . . . . .
H33 H 0.131454 -0.215777 0.421926 0.081 Uiso 1 1 calc R U . . .
C34 C 0.2726(4) -0.1918(4) 0.4950(4) 0.0653(13) Uani 1 1 d . . . . .
H34 H 0.285407 -0.255452 0.470648 0.078 Uiso 1 1 calc R U . . .
C35 C 0.3435(4) -0.1240(4) 0.5582(4) 0.0649(14) Uani 1 1 d . . . . .
H35 H 0.405282 -0.140990 0.577220 0.078 Uiso 1 1 calc R U . . .
C36 C 0.3265(4) -0.0298(4) 0.5954(3) 0.0595(12) Uani 1 1 d . . . . .
H36 H 0.376324 0.016772 0.639487 0.071 Uiso 1 1 calc R U . . .
C37 C 0.3168(4) 0.1964(4) 0.6859(3) 0.0561(11) Uani 1 1 d . . . . .
C38 C 0.3425(5) 0.1877(5) 0.7578(4) 0.0772(17) Uani 1 1 d . . . . .
H38 H 0.304804 0.136260 0.765183 0.093 Uiso 1 1 calc R U . . .
C39 C 0.4209(5) 0.2521(6) 0.8172(4) 0.089(2) Uani 1 1 d . . . . .
H39 H 0.438355 0.244514 0.865158 0.106 Uiso 1 1 calc R U . . .
C40 C 0.4754(5) 0.3291(5) 0.8072(5) 0.0843(19) Uani 1 1 d . . . . .
H40 H 0.528999 0.375070 0.848681 0.101 Uiso 1 1 calc R U . . .
C41 C 0.4509(4) 0.3380(4) 0.7370(4) 0.0735(16) Uani 1 1 d . . . . .
H41 H 0.488674 0.389807 0.730098 0.088 Uiso 1 1 calc R U . . .
C42 C 0.3716(4) 0.2723(4) 0.6760(4) 0.0634(13) Uani 1 1 d . . . . .
H42 H 0.355203 0.279532 0.627842 0.076 Uiso 1 1 calc R U . . .
C43 C 0.1147(4) 0.1063(4) 0.6556(3) 0.0592(12) Uani 1 1 d . . . . .
C44 C 0.0875(4) 0.1940(4) 0.6952(4) 0.0666(14) Uani 1 1 d . . . . .
H44 H 0.120405 0.255448 0.697986 0.080 Uiso 1 1 calc R U . . .
C45 C 0.0124(5) 0.1917(5) 0.7305(4) 0.0783(17) Uani 1 1 d . . . . .
H45 H -0.009169 0.250554 0.754510 0.094 Uiso 1 1 calc R U . . .
C46 C -0.0306(5) 0.1015(5) 0.7302(4) 0.0832(19) Uani 1 1 d . . . . .
H46 H -0.081076 0.099440 0.754925 0.100 Uiso 1 1 calc R U . . .
C47 C -0.0008(5) 0.0157(5) 0.6943(4) 0.0768(16) Uani 1 1 d . . . . .
H47 H -0.029237 -0.044814 0.695833 0.092 Uiso 1 1 calc R U . . .
C48 C 0.0701(4) 0.0173(4) 0.6563(3) 0.0641(13) Uani 1 1 d . . . . .
H48 H 0.088779 -0.042541 0.630265 0.077 Uiso 1 1 calc R U . . .
P2 P 0.33554(10) -0.11954(10) 0.85655(8) 0.0564(3) Uani 1 1 d . . . . .
C49 C 0.4531(4) -0.1003(4) 0.8382(3) 0.0589(12) Uani 1 1 d . . . . .
C50 C 0.4640(4) -0.0460(5) 0.7928(3) 0.0691(14) Uani 1 1 d . . . . .
H50 H 0.413079 -0.012067 0.778824 0.083 Uiso 1 1 calc R U . . .
C51 C 0.5485(5) -0.0412(5) 0.7680(4) 0.0799(18) Uani 1 1 d . . . . .
H51 H 0.554516 -0.006223 0.735656 0.096 Uiso 1 1 calc R U . . .
C52 C 0.6250(5) -0.0886(6) 0.7913(4) 0.086(2) Uani 1 1 d . . . . .
H52 H 0.683015 -0.085676 0.774473 0.103 Uiso 1 1 calc R U . . .
C53 C 0.6162(4) -0.1390(5) 0.8381(4) 0.0770(17) Uani 1 1 d . . . . .
H53 H 0.669112 -0.169184 0.854821 0.092 Uiso 1 1 calc R U . . .
C54 C 0.5302(4) -0.1460(4) 0.8612(3) 0.0657(14) Uani 1 1 d . . . . .
H54 H 0.523977 -0.182226 0.892713 0.079 Uiso 1 1 calc R U . . .
C55 C 0.3451(4) -0.1688(4) 0.9303(3) 0.0582(12) Uani 1 1 d . . . . .
C56 C 0.3680(4) -0.2626(4) 0.9180(4) 0.0675(14) Uani 1 1 d . . . . .
H56 H 0.379476 -0.299890 0.871049 0.081 Uiso 1 1 calc R U . . .
C57 C 0.3737(4) -0.3001(5) 0.9739(4) 0.0777(17) Uani 1 1 d . . . . .
H57 H 0.392345 -0.362371 0.966550 0.093 Uiso 1 1 calc R U . . .
C58 C 0.3524(5) -0.2479(6) 1.0421(4) 0.0808(18) Uani 1 1 d . . . . .
H58 H 0.353306 -0.276101 1.079609 0.097 Uiso 1 1 calc R U . . .
C59 C 0.3302(5) -0.1553(5) 1.0543(4) 0.0765(17) Uani 1 1 d . . . . .
H59 H 0.316746 -0.119054 1.100700 0.092 Uiso 1 1 calc R U . . .
C60 C 0.3274(4) -0.1153(5) 0.9993(3) 0.0662(14) Uani 1 1 d . . . . .
H60 H 0.313399 -0.051025 1.008365 0.079 Uiso 1 1 calc R U . . .
C61 C 0.2930(4) -0.0059(4) 0.8851(3) 0.0592(12) Uani 1 1 d . . . . .
C62 C 0.3628(4) 0.0835(4) 0.9307(3) 0.0674(14) Uani 1 1 d . . . . .
H62 H 0.432707 0.084422 0.941912 0.081 Uiso 1 1 calc R U . . .
C63 C 0.3283(5) 0.1699(5) 0.9590(4) 0.0787(17) Uani 1 1 d . . . . .
H63 H 0.375022 0.230271 0.989531 0.094 Uiso 1 1 calc R U . . .
C64 C 0.2255(6) 0.1693(5) 0.9431(5) 0.088(2) Uani 1 1 d . . . . .
H64 H 0.202252 0.228712 0.962467 0.106 Uiso 1 1 calc R U . . .
C65 C 0.1584(5) 0.0813(5) 0.8990(5) 0.093(2) Uani 1 1 d . . . . .
H65 H 0.088587 0.080713 0.887906 0.111 Uiso 1 1 calc R U . . .
C66 C 0.1910(5) -0.0068(5) 0.8702(4) 0.0763(16) Uani 1 1 d . . . . .
H66 H 0.143743 -0.066995 0.840643 0.092 Uiso 1 1 calc R U . . .
C67 C 0.2441(4) -0.2072(4) 0.7706(3) 0.0558(11) Uani 1 1 d . . . . .
C68 C 0.1684(4) -0.2683(5) 0.7778(3) 0.0700(15) Uani 1 1 d . . . . .
H68 H 0.166578 -0.265783 0.827143 0.084 Uiso 1 1 calc R U . . .
C69 C 0.0948(4) -0.3337(4) 0.7116(3) 0.0659(14) Uani 1 1 d . . . . .
H69 H 0.041795 -0.374857 0.716026 0.079 Uiso 1 1 calc R U . . .
C70 C 0.0986(4) -0.3389(4) 0.6407(3) 0.0575(12) Uani 1 1 d . . . . .
H70 H 0.049056 -0.384535 0.595963 0.069 Uiso 1 1 calc R U . . .
C71 C 0.1739(4) -0.2783(4) 0.6340(3) 0.0607(12) Uani 1 1 d . . . . .
H71 H 0.175123 -0.281368 0.584416 0.073 Uiso 1 1 calc R U . . .
C72 C 0.2478(4) -0.2127(4) 0.6984(3) 0.0560(11) Uani 1 1 d . . . . .
H72 H 0.300514 -0.171962 0.693213 0.067 Uiso 1 1 calc R U . . .
O1 O 1.2034(3) 0.4007(3) 0.6842(3) 0.0729(11) Uani 1 1 d . . . . .
H1 H 1.143331 0.400625 0.663976 0.109 Uiso 1 1 calc R U . . .
C73 C 1.2391(6) 0.4778(6) 0.7557(4) 0.104(3) Uani 1 1 d . . . . .
H73A H 1.256805 0.539875 0.749041 0.156 Uiso 1 1 calc R U . . .
H73B H 1.298563 0.464939 0.786703 0.156 Uiso 1 1 calc R U . . .
H73C H 1.187078 0.483118 0.781935 0.156 Uiso 1 1 calc R U . . .
O2 O 0.5579(4) 0.0397(4) 0.6392(3) 0.0915(14) Uani 1 1 d . . . . .
H2 H 0.551453 0.091091 0.630235 0.137 Uiso 1 1 calc R U . . .
C74 C 0.6103(6) -0.0164(5) 0.5921(4) 0.0855(19) Uani 1 1 d . . . . .
H74A H 0.568358 -0.043161 0.538396 0.128 Uiso 1 1 calc R U . . .
H74B H 0.626719 -0.070946 0.607887 0.128 Uiso 1 1 calc R U . . .
H74C H 0.672206 0.025914 0.597126 0.128 Uiso 1 1 calc R U . . .
O3 O 0.8794(4) 1.0440(4) 0.8620(3) 0.0937(14) Uani 1 1 d . . . . .
H3A H 0.883061 0.988952 0.831239 0.140 Uiso 1 1 calc R U . . .
C75 C 0.9001(8) 1.0436(7) 0.9356(5) 0.117(3) Uani 1 1 d . . . . .
H75A H 0.879400 0.976254 0.932517 0.176 Uiso 1 1 calc R U . . .
H75B H 0.863427 1.087672 0.964656 0.176 Uiso 1 1 calc R U . . .
H75C H 0.972219 1.066506 0.961517 0.176 Uiso 1 1 calc R U . . .
O4 O 0.8250(8) 0.5874(9) 1.0132(4) 0.188(4) Uani 1 1 d . . . . .
H4A H 0.787938 0.578376 0.969352 0.281 Uiso 1 1 calc R U . . .
C76 C 0.7631(12) 0.5813(10) 1.0629(7) 0.171(6) Uani 1 1 d . . . . .
H76A H 0.695023 0.587412 1.039851 0.256 Uiso 1 1 calc R U . . .
H76B H 0.791848 0.635002 1.113479 0.256 Uiso 1 1 calc R U . . .
H76C H 0.761095 0.517547 1.068737 0.256 Uiso 1 1 calc R U . . .

loop_
_atom_site_aniso_label
_atom_site_aniso_U_11
_atom_site_aniso_U_22
_atom_site_aniso_U_33
_atom_site_aniso_U_23
_atom_site_aniso_U_13
_atom_site_aniso_U_12
Fe1 0.0554(5) 0.0614(5) 0.0605(5) 0.0246(4) 0.0150(4) 0.0168(4)
N1 0.047(2) 0.057(2) 0.062(2) 0.026(2) 0.0112(18) 0.0146(18)
N2 0.047(2) 0.054(2) 0.082(3) 0.027(2) 0.013(2) 0.0156(18)
N3 0.053(2) 0.059(3) 0.085(3) 0.020(2) 0.016(2) 0.017(2)
N4 0.052(2) 0.052(2) 0.078(3) 0.013(2) 0.022(2) 0.0143(19)
N5 0.049(2) 0.050(2) 0.056(2) 0.0193(18) 0.0146(17) 0.0121(17)
N6 0.053(2) 0.052(2) 0.062(2) 0.0182(19) 0.0197(19) 0.0080(18)
N7 0.125(5) 0.068(3) 0.078(4) 0.015(3) 0.058(4) 0.008(3)
N8 0.176(7) 0.073(4) 0.073(4) 0.015(3) 0.061(5) 0.014(4)
N9 0.156(6) 0.064(3) 0.054(3) 0.020(2) 0.026(4) 0.006(4)
N10 0.093(3) 0.065(3) 0.054(3) 0.025(2) 0.017(2) 0.006(3)
N11 0.058(2) 0.082(3) 0.058(2) 0.029(2) 0.012(2) 0.033(2)
N12 0.062(3) 0.108(4) 0.059(3) 0.021(3) 0.006(2) 0.036(3)
N13 0.054(3) 0.125(5) 0.069(3) 0.017(3) 0.005(2) 0.031(3)
N14 0.053(2) 0.081(3) 0.077(3) 0.017(3) 0.018(2) 0.012(2)
N15 0.0438(19) 0.068(3) 0.051(2) 0.0249(19) 0.0099(17) 0.0167(18)
N16 0.047(2) 0.063(3) 0.058(2) 0.020(2) 0.0149(18) 0.0135(18)
N17 0.103(4) 0.061(3) 0.102(4) 0.018(3) 0.042(4) 0.000(3)
N18 0.132(6) 0.063(3) 0.120(5) 0.037(4) 0.065(5) 0.021(4)
N19 0.120(5) 0.080(4) 0.108(5) 0.057(4) 0.064(4) 0.047(4)
N20 0.070(3) 0.062(3) 0.069(3) 0.028(2) 0.018(2) 0.018(2)
C1 0.048(2) 0.048(2) 0.065(3) 0.017(2) 0.016(2) 0.012(2)
C2 0.049(2) 0.050(2) 0.055(3) 0.018(2) 0.014(2) 0.009(2)
C3 0.063(3) 0.057(3) 0.065(3) 0.025(2) 0.024(2) 0.016(2)
C4 0.062(3) 0.072(3) 0.062(3) 0.029(3) 0.018(2) 0.017(3)
C5 0.058(3) 0.068(3) 0.057(3) 0.027(3) 0.014(2) 0.014(2)
C6 0.053(2) 0.055(3) 0.055(3) 0.019(2) 0.013(2) 0.012(2)
C7 0.047(2) 0.058(3) 0.055(3) 0.022(2) 0.014(2) 0.009(2)
C8 0.048(2) 0.070(3) 0.064(3) 0.022(3) 0.009(2) 0.017(2)
C9 0.050(3) 0.073(4) 0.075(4) 0.015(3) 0.015(3) 0.023(3)
C10 0.059(3) 0.070(3) 0.068(3) 0.006(3) 0.024(3) 0.010(3)
C11 0.058(3) 0.055(3) 0.063(3) 0.015(2) 0.025(2) 0.007(2)
C12 0.081(4) 0.051(3) 0.068(3) 0.015(2) 0.033(3) 0.008(3)
C13 0.045(2) 0.070(3) 0.061(3) 0.019(3) 0.015(2) 0.016(2)
C14 0.049(2) 0.066(3) 0.055(3) 0.028(2) 0.018(2) 0.020(2)
C15 0.069(3) 0.064(3) 0.063(3) 0.027(3) 0.021(3) 0.020(3)
C16 0.076(3) 0.073(4) 0.063(3) 0.035(3) 0.026(3) 0.033(3)
C17 0.065(3) 0.076(4) 0.055(3) 0.028(3) 0.015(2) 0.027(3)
C18 0.050(2) 0.078(3) 0.056(3) 0.032(3) 0.016(2) 0.020(2)
C19 0.047(2) 0.068(3) 0.056(3) 0.022(2) 0.014(2) 0.009(2)
C20 0.050(3) 0.111(5) 0.066(3) 0.042(3) 0.005(3) 0.007(3)
C21 0.060(3) 0.134(6) 0.060(4) 0.037(4) 0.007(3) -0.008(4)
C22 0.068(3) 0.098(5) 0.058(3) 0.019(3) 0.017(3) -0.013(3)
C23 0.055(3) 0.070(3) 0.059(3) 0.014(3) 0.018(2) 0.004(2)
C24 0.074(3) 0.057(3) 0.072(4) 0.014(3) 0.031(3) 0.006(3)
P1 0.0473(6) 0.0543(7) 0.0631(8) 0.0228(6) 0.0166(5) 0.0133(5)
C25 0.049(2) 0.058(3) 0.060(3) 0.021(2) 0.014(2) 0.016(2)
C26 0.049(2) 0.057(3) 0.067(3) 0.019(2) 0.014(2) 0.013(2)
C27 0.062(3) 0.064(3) 0.069(3) 0.027(3) 0.010(3) 0.018(3)
C28 0.072(3) 0.065(3) 0.066(3) 0.025(3) 0.013(3) 0.019(3)
C29 0.081(4) 0.074(4) 0.070(4) 0.034(3) 0.030(3) 0.024(3)
C30 0.070(3) 0.079(4) 0.073(4) 0.037(3) 0.032(3) 0.030(3)
C31 0.048(2) 0.058(3) 0.065(3) 0.023(2) 0.020(2) 0.012(2)
C32 0.049(2) 0.060(3) 0.074(3) 0.022(3) 0.015(2) 0.012(2)
C33 0.059(3) 0.062(3) 0.076(4) 0.017(3) 0.024(3) 0.011(2)
C34 0.072(3) 0.057(3) 0.076(4) 0.027(3) 0.033(3) 0.022(3)
C35 0.059(3) 0.061(3) 0.083(4) 0.029(3) 0.029(3) 0.022(2)
C36 0.052(3) 0.064(3) 0.068(3) 0.029(3) 0.019(2) 0.020(2)
C37 0.047(2) 0.059(3) 0.063(3) 0.023(2) 0.017(2) 0.010(2)
C38 0.077(4) 0.074(4) 0.073(4) 0.033(3) 0.009(3) -0.005(3)
C39 0.083(4) 0.091(5) 0.066(4) 0.022(3) -0.001(3) -0.009(4)
C40 0.063(3) 0.071(4) 0.099(5) 0.021(4) 0.011(3) 0.000(3)
C41 0.051(3) 0.061(3) 0.103(5) 0.029(3) 0.019(3) 0.005(2)
C42 0.048(2) 0.068(3) 0.081(4) 0.034(3) 0.021(2) 0.014(2)
C43 0.050(2) 0.060(3) 0.063(3) 0.021(2) 0.014(2) 0.011(2)
C44 0.069(3) 0.059(3) 0.076(4) 0.024(3) 0.032(3) 0.015(3)
C45 0.083(4) 0.078(4) 0.090(4) 0.033(3) 0.047(4) 0.033(3)
C46 0.078(4) 0.086(4) 0.104(5) 0.041(4) 0.051(4) 0.019(3)
C47 0.078(4) 0.070(4) 0.085(4) 0.024(3) 0.039(3) 0.007(3)
C48 0.065(3) 0.056(3) 0.068(3) 0.019(2) 0.022(3) 0.007(2)
P2 0.0508(6) 0.0575(7) 0.0541(7) 0.0152(6) 0.0136(5) 0.0069(5)
C49 0.052(3) 0.060(3) 0.056(3) 0.015(2) 0.013(2) 0.004(2)
C50 0.058(3) 0.073(4) 0.067(3) 0.022(3) 0.014(3) 0.004(3)
C51 0.070(4) 0.086(4) 0.073(4) 0.022(3) 0.023(3) -0.006(3)
C52 0.062(3) 0.090(5) 0.087(5) 0.015(4) 0.024(3) -0.006(3)
C53 0.056(3) 0.064(3) 0.096(5) 0.016(3) 0.018(3) 0.007(3)
C54 0.049(3) 0.070(3) 0.066(3) 0.018(3) 0.009(2) 0.004(2)
C55 0.052(3) 0.064(3) 0.055(3) 0.020(2) 0.014(2) 0.008(2)
C56 0.064(3) 0.070(3) 0.069(3) 0.025(3) 0.023(3) 0.014(3)
C57 0.063(3) 0.092(5) 0.094(5) 0.056(4) 0.021(3) 0.019(3)
C58 0.070(4) 0.104(5) 0.069(4) 0.041(4) 0.015(3) 0.004(3)
C59 0.069(3) 0.089(4) 0.055(3) 0.015(3) 0.016(3) -0.005(3)
C60 0.057(3) 0.073(4) 0.058(3) 0.018(3) 0.014(2) -0.001(3)
C61 0.052(3) 0.055(3) 0.063(3) 0.019(2) 0.012(2) 0.007(2)
C62 0.064(3) 0.063(3) 0.069(3) 0.020(3) 0.018(3) 0.009(3)
C63 0.086(4) 0.066(4) 0.069(4) 0.015(3) 0.013(3) 0.009(3)
C64 0.091(5) 0.065(4) 0.104(5) 0.023(4) 0.029(4) 0.028(4)
C65 0.067(4) 0.079(4) 0.126(6) 0.026(4) 0.031(4) 0.028(3)
C66 0.061(3) 0.070(4) 0.089(4) 0.022(3) 0.019(3) 0.011(3)
C67 0.051(2) 0.053(3) 0.060(3) 0.017(2) 0.018(2) 0.012(2)
C68 0.065(3) 0.074(4) 0.054(3) 0.015(3) 0.010(2) -0.010(3)
C69 0.060(3) 0.064(3) 0.065(3) 0.020(3) 0.017(3) -0.002(2)
C70 0.051(2) 0.058(3) 0.054(3) 0.016(2) 0.008(2) 0.011(2)
C71 0.053(3) 0.070(3) 0.053(3) 0.021(2) 0.010(2) 0.011(2)
C72 0.050(2) 0.061(3) 0.055(3) 0.024(2) 0.013(2) 0.005(2)
O1 0.055(2) 0.085(3) 0.081(3) 0.031(2) 0.0215(19) 0.025(2)
C73 0.086(5) 0.120(7) 0.080(5) 0.011(4) 0.012(4) 0.038(5)
O2 0.091(3) 0.081(3) 0.100(4) 0.025(3) 0.042(3) 0.008(3)
C74 0.092(5) 0.080(4) 0.087(5) 0.025(4) 0.038(4) 0.028(4)
O3 0.112(4) 0.069(3) 0.107(4) 0.042(3) 0.028(3) 0.027(3)
C75 0.123(7) 0.118(7) 0.096(6) 0.021(5) 0.026(5) 0.047(6)
O4 0.245(9) 0.281(11) 0.112(5) 0.116(7) 0.077(6) 0.177(9)
C76 0.279(16) 0.204(12) 0.125(8) 0.117(9) 0.112(10) 0.137(12)

loop_
_atom_type_symbol
_atom_type_description
_atom_type_scat_dispersion_real
_atom_type_scat_dispersion_imag
_atom_type_scat_source
C C 0.0181 0.0091 'International Tables Vol C Tables 4.2.6.8 and 6.1.1.4'
H H 0.0000 0.0000 'International Tables Vol C Tables 4.2.6.8 and 6.1.1.4'
Fe Fe -1.1336 3.1974 'International Tables Vol C Tables 4.2.6.8 and 6.1.1.4'
N N 0.0311 0.0180 'International Tables Vol C Tables 4.2.6.8 and 6.1.1.4'
P P 0.2955 0.4335 'International Tables Vol C Tables 4.2.6.8 and 6.1.1.4'
O O 0.0492 0.0322 'International Tables Vol C Tables 4.2.6.8 and 6.1.1.4'

loop_
_geom_angle_atom_site_label_1
_geom_angle_atom_site_label_2
_geom_angle_atom_site_label_3
_geom_angle
_geom_angle_site_symmetry_1
_geom_angle_site_symmetry_3
_geom_angle_publ_flag
N11 Fe1 N20 161.25(16) . . ?
N11 Fe1 N1 90.96(15) . . ?
N20 Fe1 N1 94.74(16) . . ?
N11 Fe1 N10 88.96(17) . . ?
N20 Fe1 N10 91.60(17) . . ?
N1 Fe1 N10 160.27(16) . . ?
C1 N1 N2 105.0(4) . . ?
C1 N1 Fe1 118.9(3) . . ?
N2 N1 Fe1 136.2(4) . . ?
N3 N2 N1 108.5(4) . . ?
N2 N3 N4 110.3(4) . . ?
C1 N4 N3 104.3(5) . . ?
C6 N5 C2 118.8(4) . . ?
C7 N6 C11 118.7(4) . . ?
N8 N7 C12 105.1(7) . . ?
N9 N8 N7 108.7(6) . . ?
N8 N9 N10 110.8(7) . . ?
C12 N10 N9 103.1(6) . . ?
C12 N10 Fe1 116.7(4) . . ?
N9 N10 Fe1 140.1(5) . . ?
N12 N11 C13 106.4(5) . . ?
N12 N11 Fe1 134.6(4) . . ?
C13 N11 Fe1 119.1(3) . . ?
N13 N12 N11 108.0(5) . . ?
N12 N13 N14 110.1(5) . . ?
C13 N14 N13 104.5(6) . . ?
C14 N15 C18 117.8(4) . . ?
C19 N16 C23 119.7(5) . . ?
N18 N17 C24 104.3(6) . . ?
N17 N18 N19 111.4(6) . . ?
N18 N19 N20 107.5(6) . . ?
C24 N20 N19 104.5(5) . . ?
C24 N20 Fe1 118.1(4) . . ?
N19 N20 Fe1 137.3(5) . . ?
N4 C1 N1 111.9(5) . . ?
N4 C1 C2 127.3(5) . . ?
N1 C1 C2 120.7(4) . . ?
N5 C2 C3 122.3(5) . . ?
N5 C2 C1 114.0(4) . . ?
C3 C2 C1 123.7(5) . . ?
C4 C3 C2 118.9(5) . . ?
C4 C3 H3 120.6 . . ?
C2 C3 H3 120.6 . . ?
C3 C4 C5 118.7(5) . . ?
C3 C4 H4 120.6 . . ?
C5 C4 H4 120.6 . . ?
C4 C5 C6 119.6(5) . . ?
C4 C5 H5 120.2 . . ?
C6 C5 H5 120.2 . . ?
N5 C6 C5 121.7(5) . . ?
N5 C6 C7 115.3(4) . . ?
C5 C6 C7 123.0(5) . . ?
N6 C7 C8 121.4(5) . . ?
N6 C7 C6 115.6(4) . . ?
C8 C7 C6 122.9(5) . . ?
C9 C8 C7 118.5(5) . . ?
C9 C8 H8 120.7 . . ?
C7 C8 H8 120.7 . . ?
C10 C9 C8 119.4(5) . . ?
C10 C9 H9 120.3 . . ?
C8 C9 H9 120.3 . . ?
C11 C10 C9 119.6(5) . . ?
C11 C10 H10 120.2 . . ?
C9 C10 H10 120.2 . . ?
N6 C11 C10 122.2(5) . . ?
N6 C11 C12 113.6(5) . . ?
C10 C11 C12 124.2(5) . . ?
N7 C12 N10 112.3(6) . . ?
N7 C12 C11 125.0(6) . . ?
N10 C12 C11 122.7(5) . . ?
N14 C13 N11 111.0(5) . . ?
N14 C13 C14 128.0(6) . . ?
N11 C13 C14 121.0(5) . . ?
N15 C14 C15 123.2(5) . . ?
N15 C14 C13 113.4(4) . . ?
C15 C14 C13 123.5(5) . . ?
C16 C15 C14 117.8(6) . . ?
C16 C15 H15 121.1 . . ?
C14 C15 H15 121.1 . . ?
C15 C16 C17 119.5(5) . . ?
C15 C16 H16 120.2 . . ?
C17 C16 H16 120.2 . . ?
C18 C17 C16 119.8(5) . . ?
C18 C17 H17 120.1 . . ?
C16 C17 H17 120.1 . . ?
N15 C18 C17 121.8(5) . . ?
N15 C18 C19 114.0(5) . . ?
C17 C18 C19 124.2(5) . . ?
N16 C19 C20 121.8(5) . . ?
N16 C19 C18 116.3(4) . . ?
C20 C19 C18 121.9(5) . . ?
C21 C20 C19 118.9(6) . . ?
C21 C20 H20 120.6 . . ?
C19 C20 H20 120.6 . . ?
C22 C21 C20 119.5(6) . . ?
C22 C21 H21 120.3 . . ?
C20 C21 H21 120.3 . . ?
C21 C22 C23 119.3(6) . . ?
C21 C22 H22 120.4 . . ?
C23 C22 H22 120.4 . . ?
N16 C23 C22 120.8(6) . . ?
N16 C23 C24 115.3(5) . . ?
C22 C23 C24 124.0(6) . . ?
N17 C24 N20 112.4(6) . . ?
N17 C24 C23 126.4(6) . . ?
N20 C24 C23 121.2(5) . . ?
C43 P1 C31 110.3(2) . . ?
C43 P1 C25 111.5(2) . . ?
C31 P1 C25 106.6(3) . . ?
C43 P1 C37 105.7(2) . . ?
C31 P1 C37 111.9(2) . . ?
C25 P1 C37 110.9(2) . . ?
C30 C25 C26 119.2(5) . . ?
C30 C25 P1 119.0(4) . . ?
C26 C25 P1 121.9(4) . . ?
C27 C26 C25 119.1(5) . . ?
C27 C26 H26 120.4 . . ?
C25 C26 H26 120.4 . . ?
C28 C27 C26 121.0(5) . . ?
C28 C27 H27 119.5 . . ?
C26 C27 H27 119.5 . . ?
C27 C28 C29 120.1(6) . . ?
C27 C28 H28 120.0 . . ?
C29 C28 H28 120.0 . . ?
C30 C29 C28 119.8(6) . . ?
C30 C29 H29 120.1 . . ?
C28 C29 H29 120.1 . . ?
C29 C30 C25 120.8(5) . . ?
C29 C30 H30 119.6 . . ?
C25 C30 H30 119.6 . . ?
C36 C31 C32 119.0(5) . . ?
C36 C31 P1 121.8(4) . . ?
C32 C31 P1 119.2(4) . . ?
C33 C32 C31 121.0(5) . . ?
C33 C32 H32 119.5 . . ?
C31 C32 H32 119.5 . . ?
C32 C33 C34 119.0(5) . . ?
C32 C33 H33 120.5 . . ?
C34 C33 H33 120.5 . . ?
C35 C34 C33 120.6(5) . . ?
C35 C34 H34 119.7 . . ?
C33 C34 H34 119.7 . . ?
C34 C35 C36 120.9(5) . . ?
C34 C35 H35 119.5 . . ?
C36 C35 H35 119.5 . . ?
C31 C36 C35 119.6(5) . . ?
C31 C36 H36 120.2 . . ?
C35 C36 H36 120.2 . . ?
C42 C37 C38 119.0(5) . . ?
C42 C37 P1 121.3(4) . . ?
C38 C37 P1 119.6(4) . . ?
C39 C38 C37 121.0(6) . . ?
C39 C38 H38 119.5 . . ?
C37 C38 H38 119.5 . . ?
C38 C39 C40 119.8(7) . . ?
C38 C39 H39 120.1 . . ?
C40 C39 H39 120.1 . . ?
C41 C40 C39 119.6(6) . . ?
C41 C40 H40 120.2 . . ?
C39 C40 H40 120.2 . . ?
C40 C41 C42 121.1(6) . . ?
C40 C41 H41 119.5 . . ?
C42 C41 H41 119.5 . . ?
C37 C42 C41 119.5(6) . . ?
C37 C42 H42 120.2 . . ?
C41 C42 H42 120.2 . . ?
C48 C43 C44 119.1(5) . . ?
C48 C43 P1 122.8(4) . . ?
C44 C43 P1 118.0(4) . . ?
C45 C44 C43 120.3(6) . . ?
C45 C44 H44 119.8 . . ?
C43 C44 H44 119.8 . . ?
C44 C45 C46 119.1(6) . . ?
C44 C45 H45 120.5 . . ?
C46 C45 H45 120.5 . . ?
C47 C46 C45 120.7(6) . . ?
C47 C46 H46 119.6 . . ?
C45 C46 H46 119.6 . . ?
C46 C47 C48 120.2(6) . . ?
C46 C47 H47 119.9 . . ?
C48 C47 H47 119.9 . . ?
C47 C48 C43 120.5(6) . . ?
C47 C48 H48 119.8 . . ?
C43 C48 H48 119.8 . . ?
C61 P2 C49 110.1(3) . . ?
C61 P2 C55 109.3(3) . . ?
C49 P2 C55 111.2(2) . . ?
C61 P2 C67 108.9(2) . . ?
C49 P2 C67 109.7(2) . . ?
C55 P2 C67 107.6(2) . . ?
C54 C49 C50 119.2(5) . . ?
C54 C49 P2 121.7(4) . . ?
C50 C49 P2 118.7(4) . . ?
C51 C50 C49 120.5(6) . . ?
C51 C50 H50 119.7 . . ?
C49 C50 H50 119.7 . . ?
C50 C51 C52 119.4(7) . . ?
C50 C51 H51 120.3 . . ?
C52 C51 H51 120.3 . . ?
C53 C52 C51 120.3(6) . . ?
C53 C52 H52 119.9 . . ?
C51 C52 H52 119.9 . . ?
C52 C53 C54 120.3(6) . . ?
C52 C53 H53 119.8 . . ?
C54 C53 H53 119.8 . . ?
C49 C54 C53 120.2(6) . . ?
C49 C54 H54 119.9 . . ?
C53 C54 H54 119.9 . . ?
C60 C55 C56 119.5(5) . . ?
C60 C55 P2 120.5(5) . . ?
C56 C55 P2 120.0(4) . . ?
C57 C56 C55 119.7(6) . . ?
C57 C56 H56 120.2 . . ?
C55 C56 H56 120.2 . . ?
C56 C57 C58 120.8(6) . . ?
C56 C57 H57 119.6 . . ?
C58 C57 H57 119.6 . . ?
C59 C58 C57 119.5(6) . . ?
C59 C58 H58 120.3 . . ?
C57 C58 H58 120.3 . . ?
C60 C59 C58 120.1(6) . . ?
C60 C59 H59 119.9 . . ?
C58 C59 H59 119.9 . . ?
C59 C60 C55 120.3(6) . . ?
C59 C60 H60 119.8 . . ?
C55 C60 H60 119.8 . . ?
C66 C61 C62 119.9(5) . . ?
C66 C61 P2 119.9(4) . . ?
C62 C61 P2 119.8(4) . . ?
C63 C62 C61 119.3(6) . . ?
C63 C62 H62 120.3 . . ?
C61 C62 H62 120.3 . . ?
C62 C63 C64 120.8(6) . . ?
C62 C63 H63 119.6 . . ?
C64 C63 H63 119.6 . . ?
C65 C64 C63 119.2(6) . . ?
C65 C64 H64 120.4 . . ?
C63 C64 H64 120.4 . . ?
C64 C65 C66 121.3(6) . . ?
C64 C65 H65 119.4 . . ?
C66 C65 H65 119.4 . . ?
C61 C66 C65 119.6(6) . . ?
C61 C66 H66 120.2 . . ?
C65 C66 H66 120.2 . . ?
C68 C67 C72 120.3(5) . . ?
C68 C67 P2 118.8(4) . . ?
C72 C67 P2 121.0(4) . . ?
C67 C68 C69 119.1(5) . . ?
C67 C68 H68 120.4 . . ?
C69 C68 H68 120.4 . . ?
C70 C69 C68 120.5(5) . . ?
C70 C69 H69 119.8 . . ?
C68 C69 H69 119.8 . . ?
C69 C70 C71 120.1(5) . . ?
C69 C70 H70 119.9 . . ?
C71 C70 H70 119.9 . . ?
C70 C71 C72 120.9(5) . . ?
C70 C71 H71 119.6 . . ?
C72 C71 H71 119.6 . . ?
C71 C72 C67 119.1(5) . . ?
C71 C72 H72 120.4 . . ?
C67 C72 H72 120.4 . . ?
C73 O1 H1 109.5 . . ?
O1 C73 H73A 109.5 . . ?
O1 C73 H73B 109.5 . . ?
H73A C73 H73B 109.5 . . ?
O1 C73 H73C 109.5 . . ?
H73A C73 H73C 109.5 . . ?
H73B C73 H73C 109.5 . . ?
C74 O2 H2 109.5 . . ?
O2 C74 H74A 109.5 . . ?
O2 C74 H74B 109.5 . . ?
H74A C74 H74B 109.5 . . ?
O2 C74 H74C 109.5 . . ?
H74A C74 H74C 109.5 . . ?
H74B C74 H74C 109.5 . . ?
C75 O3 H3A 109.5 . . ?
O3 C75 H75A 109.5 . . ?
O3 C75 H75B 109.5 . . ?
H75A C75 H75B 109.5 . . ?
O3 C75 H75C 109.5 . . ?
H75A C75 H75C 109.5 . . ?
H75B C75 H75C 109.5 . . ?
C76 O4 H4A 109.5 . . ?
O4 C76 H76A 109.5 . . ?
O4 C76 H76B 109.5 . . ?
H76A C76 H76B 109.5 . . ?
O4 C76 H76C 109.5 . . ?
H76A C76 H76C 109.5 . . ?
H76B C76 H76C 109.5 . . ?

loop_
_geom_bond_atom_site_label_1
_geom_bond_atom_site_label_2
_geom_bond_distance
_geom_bond_site_symmetry_2
_geom_bond_publ_flag
Fe1 N11 2.369(5) . ?
Fe1 N20 2.381(5) . ?
Fe1 N1 2.386(4) . ?
Fe1 N10 2.407(5) . ?
N1 C1 1.343(7) . ?
N1 N2 1.350(5) . ?
N2 N3 1.321(7) . ?
N3 N4 1.347(7) . ?
N4 C1 1.332(6) . ?
N5 C6 1.339(6) . ?
N5 C2 1.349(6) . ?
N6 C7 1.340(6) . ?
N6 C11 1.356(6) . ?
N7 N8 1.334(9) . ?
N7 C12 1.336(8) . ?
N8 N9 1.318(10) . ?
N9 N10 1.347(7) . ?
N10 C12 1.341(8) . ?
N11 N12 1.342(6) . ?
N11 C13 1.352(7) . ?
N12 N13 1.315(9) . ?
N13 N14 1.373(8) . ?
N14 C13 1.319(7) . ?
N15 C14 1.343(7) . ?
N15 C18 1.358(6) . ?
N16 C19 1.324(7) . ?
N16 C23 1.353(7) . ?
N17 N18 1.325(9) . ?
N17 C24 1.331(8) . ?
N18 N19 1.329(9) . ?
N19 N20 1.360(7) . ?
N20 C24 1.344(8) . ?
C1 C2 1.464(7) . ?
C2 C3 1.389(7) . ?
C3 C4 1.381(7) . ?
C3 H3 0.9500 . ?
C4 C5 1.388(8) . ?
C4 H4 0.9500 . ?
C5 C6 1.388(7) . ?
C5 H5 0.9500 . ?
C6 C7 1.478(7) . ?
C7 C8 1.409(7) . ?
C8 C9 1.380(8) . ?
C8 H8 0.9500 . ?
C9 C10 1.375(9) . ?
C9 H9 0.9500 . ?
C10 C11 1.366(8) . ?
C10 H10 0.9500 . ?
C11 C12 1.462(8) . ?
C13 C14 1.459(7) . ?
C14 C15 1.403(7) . ?
C15 C16 1.376(8) . ?
C15 H15 0.9500 . ?
C16 C17 1.381(8) . ?
C16 H16 0.9500 . ?
C17 C18 1.377(7) . ?
C17 H17 0.9500 . ?
C18 C19 1.488(8) . ?
C19 C20 1.397(7) . ?
C20 C21 1.380(10) . ?
C20 H20 0.9500 . ?
C21 C22 1.366(10) . ?
C21 H21 0.9500 . ?
C22 C23 1.401(8) . ?
C22 H22 0.9500 . ?
C23 C24 1.443(9) . ?
P1 C43 1.776(6) . ?
P1 C31 1.782(5) . ?
P1 C25 1.783(5) . ?
P1 C37 1.784(5) . ?
C25 C30 1.396(8) . ?
C25 C26 1.399(7) . ?
C26 C27 1.398(8) . ?
C26 H26 0.9500 . ?
C27 C28 1.365(8) . ?
C27 H27 0.9500 . ?
C28 C29 1.392(8) . ?
C28 H28 0.9500 . ?
C29 C30 1.374(8) . ?
C29 H29 0.9500 . ?
C30 H30 0.9500 . ?
C31 C36 1.395(7) . ?
C31 C32 1.405(7) . ?
C32 C33 1.386(8) . ?
C32 H32 0.9500 . ?
C33 C34 1.402(8) . ?
C33 H33 0.9500 . ?
C34 C35 1.363(8) . ?
C34 H34 0.9500 . ?
C35 C36 1.400(7) . ?
C35 H35 0.9500 . ?
C36 H36 0.9500 . ?
C37 C42 1.386(7) . ?
C37 C38 1.406(8) . ?
C38 C39 1.365(8) . ?
C38 H38 0.9500 . ?
C39 C40 1.396(10) . ?
C39 H39 0.9500 . ?
C40 C41 1.375(10) . ?
C40 H40 0.9500 . ?
C41 C42 1.391(8) . ?
C41 H41 0.9500 . ?
C42 H42 0.9500 . ?
C43 C48 1.397(8) . ?
C43 C44 1.399(7) . ?
C44 C45 1.391(8) . ?
C44 H44 0.9500 . ?
C45 C46 1.397(9) . ?
C45 H45 0.9500 . ?
C46 C47 1.377(9) . ?
C46 H46 0.9500 . ?
C47 C48 1.377(8) . ?
C47 H47 0.9500 . ?
C48 H48 0.9500 . ?
P2 C61 1.782(6) . ?
P2 C49 1.787(5) . ?
P2 C55 1.793(6) . ?
P2 C67 1.802(5) . ?
C49 C54 1.392(8) . ?
C49 C50 1.397(8) . ?
C50 C51 1.387(8) . ?
C50 H50 0.9500 . ?
C51 C52 1.404(10) . ?
C51 H51 0.9500 . ?
C52 C53 1.372(10) . ?
C52 H52 0.9500 . ?
C53 C54 1.392(8) . ?
C53 H53 0.9500 . ?
C54 H54 0.9500 . ?
C55 C60 1.396(8) . ?
C55 C56 1.400(8) . ?
C56 C57 1.362(8) . ?
C56 H56 0.9500 . ?
C57 C58 1.402(10) . ?
C57 H57 0.9500 . ?
C58 C59 1.381(10) . ?
C58 H58 0.9500 . ?
C59 C60 1.376(9) . ?
C59 H59 0.9500 . ?
C60 H60 0.9500 . ?
C61 C66 1.388(8) . ?
C61 C62 1.413(8) . ?
C62 C63 1.386(8) . ?
C62 H62 0.9500 . ?
C63 C64 1.400(10) . ?
C63 H63 0.9500 . ?
C64 C65 1.377(10) . ?
C64 H64 0.9500 . ?
C65 C66 1.394(9) . ?
C65 H65 0.9500 . ?
C66 H66 0.9500 . ?
C67 C68 1.386(8) . ?
C67 C72 1.389(7) . ?
C68 C69 1.397(7) . ?
C68 H68 0.9500 . ?
C69 C70 1.363(8) . ?
C69 H69 0.9500 . ?
C70 C71 1.373(8) . ?
C70 H70 0.9500 . ?
C71 C72 1.383(7) . ?
C71 H71 0.9500 . ?
C72 H72 0.9500 . ?
O1 C73 1.389(8) . ?
O1 H1 0.8400 . ?
C73 H73A 0.9800 . ?
C73 H73B 0.9800 . ?
C73 H73C 0.9800 . ?
O2 C74 1.409(8) . ?
O2 H2 0.8400 . ?
C74 H74A 0.9800 . ?
C74 H74B 0.9800 . ?
C74 H74C 0.9800 . ?
O3 C75 1.386(10) . ?
O3 H3A 0.8400 . ?
C75 H75A 0.9800 . ?
C75 H75B 0.9800 . ?
C75 H75C 0.9800 . ?
O4 C76 1.462(14) . ?
O4 H4A 0.8400 . ?
C76 H76A 0.9800 . ?
C76 H76B 0.9800 . ?
C76 H76C 0.9800 . ?
